data_2204994
loop_
_publ_author_name
'Batsanov, Andrei S.'
'Collings, Jonathan C.'
'Marder, Todd B.'

_publ_section_title
;
 <i>N</i>-Chloromethyl-4-(dimethylamino)-<i>N,N</i>-dimethylanilinium
 chloride
;
_journal_issue 2
_journal_name_full 'Acta Crystallographica Section E'
_journal_page_first o201
_journal_page_last o202
_journal_paper_doi 10.1107/S1600536804033860
_journal_volume 61
_journal_year 2005
_chemical_formula_iupac 'C11 H18 Cl N2 +, Cl -'
_chemical_formula_moiety 'C11 H18 Cl N2 +, Cl -'
_chemical_formula_sum 'C11 H18 Cl2 N2'
_chemical_formula_weight 249.17
_chemical_name_systematic
;
N-Chloromethyl-4-(dimethylamino)-N,N-dimethylanilinium chloride
;
_space_group_IT_number 14
_symmetry_cell_setting monoclinic
_symmetry_space_group_name_Hall '-P 2ybc'
_symmetry_space_group_name_H-M 'P 1 21/c 1'
_atom_sites_solution_hydrogens geom
_atom_sites_solution_primary direct
_atom_sites_solution_secondary difmap
_audit_creation_method SHELXL-97
_cell_angle_alpha 90.00
_cell_angle_beta 114.950(10)
_cell_angle_gamma 90.00
_cell_formula_units_Z 4
_cell_length_a 15.121(3)
_cell_length_b 7.2340(10)
_cell_length_c 12.773(2)
_cell_measurement_reflns_used 977
_cell_measurement_temperature 120(2)
_cell_measurement_theta_max 26.92
_cell_measurement_theta_min 10.24
_cell_volume 1266.8(4)
_computing_cell_refinement SMART
_computing_data_collection 'SMART (Bruker, 2001a)'
_computing_data_reduction 'SAINT (Bruker, 2001a)'
_computing_molecular_graphics 'SHELXTL (Bruker, 2001b)'
_computing_publication_material SHELXTL
_computing_structure_refinement SHELXTL
_computing_structure_solution 'SHELXTL (Bruker, 2001b)'
_diffrn_ambient_temperature 120(2)
_diffrn_detector_area_resol_mean 5.6
_diffrn_measured_fraction_theta_full 0.999
_diffrn_measured_fraction_theta_max 0.999
_diffrn_measurement_device_type 'Bruker SMART 6000 CCD area-detector diffractometer'
_diffrn_measurement_method '\w scans'
_diffrn_radiation_monochromator graphite
_diffrn_radiation_source 'fine-focus sealed tube'
_diffrn_radiation_type MoK\a
_diffrn_radiation_wavelength 0.71073
_diffrn_reflns_av_R_equivalents 0.0469
_diffrn_reflns_av_sigmaI/netI 0.0315
_diffrn_reflns_limit_h_max 21
_diffrn_reflns_limit_h_min -21
_diffrn_reflns_limit_k_max 10
_diffrn_reflns_limit_k_min -10
_diffrn_reflns_limit_l_max 17
_diffrn_reflns_limit_l_min -17
_diffrn_reflns_number 17336
_diffrn_reflns_theta_full 30.00
_diffrn_reflns_theta_max 30.00
_diffrn_reflns_theta_min 1.49
_diffrn_standards_number 0
_exptl_absorpt_coefficient_mu 0.484
_exptl_absorpt_correction_T_max 0.9615
_exptl_absorpt_correction_T_min 0.9233
_exptl_absorpt_correction_type integration
_exptl_absorpt_process_details '(XPREP;SHELXTL), R(int) = 0.053 before correction'
_exptl_crystal_colour colourless
_exptl_crystal_density_diffrn 1.306
_exptl_crystal_density_meas ?
_exptl_crystal_density_method .
_exptl_crystal_description 'parallelepiped '
_exptl_crystal_F_000 528
_exptl_crystal_size_max 0.22
_exptl_crystal_size_mid 0.15
_exptl_crystal_size_min 0.10
_refine_diff_density_max 0.482
_refine_diff_density_min -0.509
_refine_ls_extinction_method none
_refine_ls_goodness_of_fit_ref 1.051
_refine_ls_hydrogen_treatment constr
_refine_ls_matrix_type full
_refine_ls_number_parameters 138
_refine_ls_number_reflns 3689
_refine_ls_number_restraints 0
_refine_ls_restrained_S_all 1.051
_refine_ls_R_factor_all 0.0497
_refine_ls_R_factor_gt 0.0372
_refine_ls_shift/su_max 0.001
_refine_ls_shift/su_mean 0.000
_refine_ls_structure_factor_coef Fsqd
_refine_ls_weighting_details 'calc w = 1/[\s^2^(Fo^2^)+(0.0621P)^2^+0.4607P] where P = (Fo^2^+2Fc^2^)/3'
_refine_ls_weighting_scheme calc
_refine_ls_wR_factor_gt 0.1079
_refine_ls_wR_factor_ref 0.1146
_reflns_number_gt 2994
_reflns_number_total 3689
_reflns_threshold_expression I>2\s(I)
_cod_data_source_file bt6570.cif
_cod_data_source_block I
_cod_depositor_comments
;
The following automatic conversions were performed:
'_symmetry_cell_setting' value 'Monoclinic' changed to 'monoclinic'
according to '/home/saulius/struct/CIF-dictionaries/cif_core.dic'
dictionary named 'cif_core.dic' version 2.4.1 from 2010-06-29.

Automatic conversion script
Id: cif_fix_enum 1527 2010-12-29 10:47:43Z saulius 

The following automatic conversions were performed:

'_symmetry_cell_setting' value 'Monoclinic' changed to 'monoclinic'
according to /home/saulius/struct/CIF-dictionaries/cif_core.dic
dictionary named 'cif_core.dic' version 2.4.1 from 2010-06-29.

Automatic conversion script
Id: cif_fix_values 1715 2011-07-08 13:25:40Z adriana 
;
_cod_database_code 2204994
_cod_database_fobs_code 2204994

loop_
_symmetry_equiv_pos_as_xyz
'x, y, z'
'-x, y+1/2, -z+1/2'
'-x, -y, -z'
'x, -y-1/2, z-1/2'

loop_
_atom_site_label
_atom_site_fract_x
_atom_site_fract_y
_atom_site_fract_z
_atom_site_U_iso_or_equiv
_atom_site_adp_type
_atom_site_calc_flag
_atom_site_refinement_flags
_atom_site_occupancy
_atom_site_type_symbol
Cl1 0.13260(3) 0.94831(6) 0.50991(4) 0.03711(13) Uani d . 1 Cl
N1 0.14834(9) 0.61049(18) 0.42545(11) 0.0191(2) Uani d . 1 N
N2 0.56069(10) 0.6864(2) 0.65487(13) 0.0270(3) Uani d . 1 N
C1 0.25717(10) 0.6300(2) 0.48375(13) 0.0196(3) Uani d . 1 C
C2 0.30675(11) 0.5631(2) 0.59580(13) 0.0212(3) Uani d . 1 C
H2 0.2715 0.5060 0.6335 0.025 Uiso calc R 1 H
C3 0.40730(11) 0.5796(2) 0.65257(14) 0.0233(3) Uani d . 1 C
H3 0.4403 0.5332 0.7289 0.028 Uiso calc R 1 H
C4 0.46152(11) 0.6645(2) 0.59844(14) 0.0216(3) Uani d . 1 C
C5 0.40898(11) 0.7286(2) 0.48480(14) 0.0237(3) Uani d . 1 C
H5 0.4433 0.7837 0.4454 0.028 Uiso calc R 1 H
C6 0.30805(11) 0.7133(2) 0.42875(14) 0.0233(3) Uani d . 1 C
H6 0.2741 0.7602 0.3527 0.028 Uiso calc R 1 H
C7 0.10071(11) 0.7136(2) 0.49168(14) 0.0232(3) Uani d . 1 C
H72 0.1205 0.6556 0.5685 0.028 Uiso calc R 1 H
H73 0.0290 0.7026 0.4497 0.028 Uiso calc R 1 H
C8 0.11909(11) 0.4104(2) 0.42498(14) 0.0226(3) Uani d . 1 C
H81 0.0478 0.4009 0.3904 0.034 Uiso calc R 1 H
H82 0.1455 0.3639 0.5044 0.034 Uiso calc R 1 H
H83 0.1450 0.3368 0.3798 0.034 Uiso calc R 1 H
C9 0.10507(12) 0.6747(3) 0.30206(14) 0.0285(4) Uani d . 1 C
H91 0.0338 0.6671 0.2703 0.043 Uiso calc R 1 H
H92 0.1287 0.5960 0.2568 0.043 Uiso calc R 1 H
H93 0.1245 0.8030 0.2987 0.043 Uiso calc R 1 H
C10 0.61542(12) 0.5952(3) 0.76493(16) 0.0328(4) Uani d . 1 C
H101 0.6052 0.4614 0.7555 0.049 Uiso calc R 1 H
H102 0.5930 0.6403 0.8219 0.049 Uiso calc R 1 H
H103 0.6850 0.6226 0.7915 0.049 Uiso calc R 1 H
C11 0.61399(12) 0.7603(3) 0.59259(16) 0.0292(4) Uani d . 1 C
H111 0.6829 0.7744 0.6457 0.044 Uiso calc R 1 H
H112 0.5869 0.8810 0.5599 0.044 Uiso calc R 1 H
H113 0.6081 0.6754 0.5302 0.044 Uiso calc R 1 H
Cl2 0.13930(3) 0.37737(6) 0.70918(3) 0.02326(11) Uani d . 1 Cl

loop_
_atom_site_aniso_label
_atom_site_aniso_U_11
_atom_site_aniso_U_22
_atom_site_aniso_U_33
_atom_site_aniso_U_12
_atom_site_aniso_U_13
_atom_site_aniso_U_23
Cl1 0.0342(2) 0.0226(2) 0.0516(3) 0.00034(16) 0.0153(2) -0.00322(18)
N1 0.0148(5) 0.0219(6) 0.0193(6) -0.0002(5) 0.0059(4) 0.0022(5)
N2 0.0160(6) 0.0309(7) 0.0293(7) -0.0019(5) 0.0046(5) -0.0022(6)
C1 0.0136(6) 0.0208(7) 0.0223(7) 0.0000(5) 0.0055(5) 0.0012(5)
C2 0.0191(7) 0.0227(7) 0.0216(7) 0.0000(5) 0.0083(6) 0.0011(5)
C3 0.0187(7) 0.0251(8) 0.0220(7) 0.0013(6) 0.0048(6) 0.0008(6)
C4 0.0162(6) 0.0192(7) 0.0272(7) -0.0006(5) 0.0070(6) -0.0023(6)
C5 0.0174(7) 0.0227(7) 0.0306(8) -0.0004(5) 0.0097(6) 0.0046(6)
C6 0.0187(7) 0.0241(7) 0.0248(7) 0.0005(6) 0.0071(6) 0.0065(6)
C7 0.0191(7) 0.0220(7) 0.0279(8) 0.0005(6) 0.0093(6) -0.0028(6)
C8 0.0213(7) 0.0213(7) 0.0232(7) -0.0037(5) 0.0076(6) -0.0041(5)
C9 0.0180(7) 0.0426(10) 0.0208(7) 0.0005(7) 0.0043(6) 0.0102(7)
C10 0.0199(8) 0.0352(10) 0.0332(9) 0.0005(7) 0.0013(7) 0.0002(7)
C11 0.0167(7) 0.0258(8) 0.0415(10) -0.0033(6) 0.0090(7) -0.0016(7)
Cl2 0.01681(17) 0.0308(2) 0.02126(18) 0.00192(13) 0.00712(13) 0.00527(14)

loop_
_atom_type_symbol
_atom_type_description
_atom_type_scat_dispersion_real
_atom_type_scat_dispersion_imag
_atom_type_scat_source
C C 0.0033 0.0016 'International Tables Vol C Tables 4.2.6.8 and 6.1.1.4'
H H 0.0000 0.0000 'International Tables Vol C Tables 4.2.6.8 and 6.1.1.4'
N N 0.0061 0.0033 'International Tables Vol C Tables 4.2.6.8 and 6.1.1.4'
Cl Cl 0.1484 0.1585 'International Tables Vol C Tables 4.2.6.8 and 6.1.1.4'

loop_
_geom_angle_atom_site_label_1
_geom_angle_atom_site_label_2
_geom_angle_atom_site_label_3
_geom_angle
C1 N1 C9 113.14(12)
C1 N1 C8 110.47(12)
C9 N1 C8 107.13(12)
C1 N1 C7 110.87(12)
C9 N1 C7 109.47(12)
C8 N1 C7 105.42(11)
C4 N2 C11 119.40(14)
C4 N2 C10 120.39(14)
C11 N2 C10 118.40(14)
C6 C1 C2 120.06(14)
C6 C1 N1 121.26(13)
C2 C1 N1 118.68(13)
C3 C2 C1 120.26(14)
C3 C2 H2 119.9
C1 C2 H2 119.9
C2 C3 C4 121.00(14)
C2 C3 H3 119.5
C4 C3 H3 119.5
N2 C4 C5 121.36(14)
N2 C4 C3 121.55(14)
C5 C4 C3 117.08(14)
C6 C5 C4 121.64(14)
C6 C5 H5 119.2
C4 C5 H5 119.2
C1 C6 C5 119.95(14)
C1 C6 H6 120.0
C5 C6 H6 120.0
N1 C7 Cl1 112.42(11)
N1 C7 H72 109.1
Cl1 C7 H72 109.1
N1 C7 H73 109.1
Cl1 C7 H73 109.1
H72 C7 H73 107.9
N1 C8 H81 109.5
N1 C8 H82 109.5
H81 C8 H82 109.5
N1 C8 H83 109.5
H81 C8 H83 109.5
H82 C8 H83 109.5
N1 C9 H91 109.5
N1 C9 H92 109.5
H91 C9 H92 109.5
N1 C9 H93 109.5
H91 C9 H93 109.5
H92 C9 H93 109.5
N2 C10 H101 109.5
N2 C10 H102 109.5
H101 C10 H102 109.5
N2 C10 H103 109.5
H101 C10 H103 109.5
H102 C10 H103 109.5
N2 C11 H111 109.5
N2 C11 H112 109.5
H111 C11 H112 109.5
N2 C11 H113 109.5
H111 C11 H113 109.5
H112 C11 H113 109.5

loop_
_geom_bond_atom_site_label_1
_geom_bond_atom_site_label_2
_geom_bond_distance
Cl1 C7 1.7532(17)
N1 C1 1.4995(19)
N1 C9 1.5027(19)
N1 C8 1.513(2)
N1 C7 1.518(2)
N2 C4 1.372(2)
N2 C11 1.452(2)
N2 C10 1.454(2)
C1 C6 1.380(2)
C1 C2 1.392(2)
C2 C3 1.386(2)
C2 H2 0.9500
C3 C4 1.416(2)
C3 H3 0.9500
C4 C5 1.407(2)
C5 C6 1.390(2)
C5 H5 0.9500
C6 H6 0.9500
C7 H72 0.9900
C7 H73 0.9900
C8 H81 0.9800
C8 H82 0.9800
C8 H83 0.9800
C9 H91 0.9800
C9 H92 0.9800
C9 H93 0.9800
C10 H101 0.9800
C10 H102 0.9800
C10 H103 0.9800
C11 H111 0.9800
C11 H112 0.9800
C11 H113 0.9800

loop_
_geom_torsion_atom_site_label_1
_geom_torsion_atom_site_label_2
_geom_torsion_atom_site_label_3
_geom_torsion_atom_site_label_4
_geom_torsion
Cl1 C7 N1 C1 56.59(14)
C7 N1 C1 C2 61.05(18)
C6 C1 N1 C9 4.9(2)
C5 C4 N2 C11 -6.2(2)
C3 C4 N2 C10 10.5(2)

loop_
_cod_related_entry_id
_cod_related_entry_database
_cod_related_entry_code
1 ChemSpider 21130022
